data_4516897
loop_
_publ_author_name
'Kumar, Anuj'
'Naaz, Afsana'
'Prakasham, A. P.'
'Gangwar, Manoj Kumar'
'Butcher, Raymond J.'
'Panda, Dulal'
'Ghosh, Prasenjit'

_publ_section_title
;
 Potent Anticancer Activity with High Selectivity of a Chiral Palladium
 N-Heterocyclic Carbene Complex.
;
_journal_issue 8
_journal_name_full 'ACS omega'
_journal_page_first 4632
_journal_page_last 4646
_journal_paper_doi 10.1021/acsomega.7b00688
_journal_volume 2
_journal_year 2017
_chemical_absolute_configuration ad
_chemical_formula_moiety 'C32 H50 F6 N6 O4 Pd'
_chemical_formula_sum 'C32 H50 F6 N6 O4 Pd'
_chemical_formula_weight 803.18
_space_group_crystal_system monoclinic
_space_group_IT_number 4
_space_group_name_Hall 'P 2yb'
_space_group_name_H-M_alt 'P 1 21 1'
_atom_sites_solution_hydrogens geom
_atom_sites_solution_primary direct
_atom_sites_solution_secondary difmap
_audit_creation_date 2017-07-12
_audit_creation_method
;
Olex2 1.2-alpha
(compiled 2015.10.28 svn.r3245 for OlexSys, GUI svn.r5128)
;
_cell_angle_alpha 90
_cell_angle_beta 95.294(4)
_cell_angle_gamma 90
_cell_formula_units_Z 6
_cell_length_a 18.899(5)
_cell_length_b 11.212(3)
_cell_length_c 27.511(7)
_cell_measurement_reflns_used 18768
_cell_measurement_temperature 150(2)
_cell_measurement_theta_max 25.00
_cell_measurement_theta_min 3.02
_cell_volume 5805(3)
_computing_cell_refinement 'CrystalClear-SM Expert 2.0 r4'
_computing_data_collection 'CrystalClear-SM Expert 2.0 r4 (Rigaku, 2009)'
_computing_data_reduction 'CrystalClear-SM Expert 2.0 r4'
_computing_molecular_graphics 'Olex2 (Dolomanov et al., 2009)'
_computing_publication_material 'Olex2 (Dolomanov et al., 2009)'
_computing_structure_refinement 'ShelXL (Sheldrick, 2015)'
_computing_structure_solution 'SHELXS86 (Sheldrick, 1985)'
_diffrn_ambient_temperature 150.15
_diffrn_measured_fraction_theta_full 0.996
_diffrn_measured_fraction_theta_max 0.996
_diffrn_measurement_device_type 'Rigaku CCD'
_diffrn_measurement_method '\w scans'
_diffrn_radiation_type MoK\a
_diffrn_radiation_wavelength 0.71075
_diffrn_reflns_av_R_equivalents 0.0985
_diffrn_reflns_av_unetI/netI 0.0937
_diffrn_reflns_Laue_measured_fraction_full 0.996
_diffrn_reflns_Laue_measured_fraction_max 0.996
_diffrn_reflns_limit_h_max 22
_diffrn_reflns_limit_h_min -22
_diffrn_reflns_limit_k_max 13
_diffrn_reflns_limit_k_min -11
_diffrn_reflns_limit_l_max 32
_diffrn_reflns_limit_l_min -32
_diffrn_reflns_number 67066
_diffrn_reflns_point_group_measured_fraction_full 0.917
_diffrn_reflns_point_group_measured_fraction_max 0.917
_diffrn_reflns_theta_full 25.000
_diffrn_reflns_theta_max 24.999
_diffrn_reflns_theta_min 3.070
_diffrn_source 'fine-focus sealed tube'
_exptl_absorpt_coefficient_mu 0.549
_exptl_absorpt_correction_T_max 0.968
_exptl_absorpt_correction_T_min 0.936
_exptl_absorpt_correction_type multi-scan
_exptl_absorpt_process_details 'NUMABS (Rigaku, 1999)'
_exptl_crystal_colour Colorless
_exptl_crystal_density_diffrn 1.379
_exptl_crystal_density_method 'not measured'
_exptl_crystal_description Prism
_exptl_crystal_F_000 2496
_exptl_crystal_size_max 0.13
_exptl_crystal_size_mid 0.1
_exptl_crystal_size_min 0.06
_refine_diff_density_max 1.261
_refine_diff_density_min -0.664
_refine_diff_density_rms 0.099
_refine_ls_abs_structure_details
;
 Flack x determined using 4302 quotients [(I+)-(I-)]/[(I+)+(I-)]
 (Parsons, Flack and Wagner, Acta Cryst. B69 (2013) 249-259).
;
_refine_ls_abs_structure_Flack -0.02(2)
_refine_ls_extinction_method none
_refine_ls_goodness_of_fit_ref 1.057
_refine_ls_hydrogen_treatment constr
_refine_ls_matrix_type full
_refine_ls_number_parameters 1348
_refine_ls_number_reflns 18758
_refine_ls_number_restraints 25
_refine_ls_restrained_S_all 1.076
_refine_ls_R_factor_all 0.0854
_refine_ls_R_factor_gt 0.0719
_refine_ls_shift/su_max 0.001
_refine_ls_shift/su_mean 0.000
_refine_ls_structure_factor_coef Fsqd
_refine_ls_weighting_details 'w=1/[\s^2^(Fo^2^)+(0.0435P)^2^+13.7358P] where P=(Fo^2^+2Fc^2^)/3'
_refine_ls_weighting_scheme calc
_refine_ls_wR_factor_gt 0.1488
_refine_ls_wR_factor_ref 0.1591
_reflns_Friedel_coverage 0.743
_reflns_Friedel_fraction_full 0.829
_reflns_Friedel_fraction_max 0.829
_reflns_number_gt 15902
_reflns_number_total 18758
_reflns_threshold_expression 'I > 2\s(I)'
_cod_data_source_file ao7b00688_si_002.cif
_cod_data_source_block 1R2R5S-1c_PG-AK-11-225
_cod_depositor_comments
;

2020-07-21
Z value and formula fixed to values more according to usual
chemical conventions.                 miguel
;
_cod_original_formula_sum 'C96 H150 F18 N18 O12 Pd3'
_cod_original_formula_weight 2409.53
_cod_original_formula_moiety '3(C32 H50 F6 N6 O4 Pd)'
_cod_original_formula_units_Z 2
_cod_database_code 4516897
_shelx_space_group_comment
;
The symmetry employed for this shelxl refinement is uniquely defined
by the following loop, which should always be used as a source of
symmetry information in preference to the above space-group names.
They are only intended as comments.
;
_shelx_estimated_absorpt_t_max 0.968
_shelx_estimated_absorpt_t_min 0.932
_olex2_refinement_description
;
1. Fixed Uiso
 At 1.2 times of:
  All C(H) groups, All C(H,H) groups
 At 1.5 times of:
  All C(H,H,H) groups
2. Uiso/Uaniso restraints and constraints
Uanis(C9) \\sim Ueq, Uanis(C64) \\sim Ueq, Uanis(C26) \\sim Ueq: with sigma of
-0.1 and sigma for terminal atoms of -0.2
Uanis(F6) \\sim Ueq, Uanis(F3AA) \\sim Ueq, Uanis(F2AA) \\sim Ueq: with sigma
of 0.01 and sigma for terminal atoms of 0.01
Uanis(F7) \\sim Ueq: with sigma of 0.01 and sigma for terminal atoms of 0.01
3.a Ternary CH refined with riding coordinates:
 C13(H13), C15(H15), C19(H19), C20(H20), C25(H25), C27(H27), C31(H31),
 C32(H32), C37(H37), C39(H39), C43(H43), C44(H44), C49(H49), C51(H51), C55(H55),
  C56(H56), C61(H61), C63(H63), C67(H67), C68(H68), C73(H73), C75(H75),
 C79(H79), C80(H80)
3.b Secondary CH2 refined with riding coordinates:
 C14(H14A,H14B), C17(H17A,H17B), C18(H18A,H18B), C23(H23A,H23B), C26(H26A,
 H26B), C29(H29A,H29B), C30(H30A,H30B), C35(H35A,H35B), C38(H38A,H38B),
 C41(H41A,H41B), C42(H42A,H42B), C47(H47A,H47B), C50(H50A,H50B), C53(H53A,H53B),
  C54(H54A,H54B), C59(H59A,H59B), C62(H62A,H62B), C65(H65A,H65B), C66(H66A,
 H66B), C71(H71A,H71B), C74(H74A,H74B), C77(H77A,H77B), C78(H78A,H78B),
 C83(H83A,H83B)
3.c Aromatic/amide H refined with riding coordinates:
 C7(H7), C8(H8), C9(H9), C10(H10), C11(H11), C12(H12)
3.d Idealised Me refined as rotating group:
 C16(H16A,H16B,H16C), C21(H21A,H21B,H21C), C22(H22A,H22B,H22C), C24(H24A,H24B,
 H24C), C28(H28A,H28B,H28C), C33(H33A,H33B,H33C), C34(H34A,H34B,H34C), C36(H36A,
 H36B,H36C), C40(H40A,H40B,H40C), C45(H45A,H45B,H45C), C46(H46A,H46B,H46C),
 C48(H48A,H48B,H48C), C52(H52A,H52B,H52C), C57(H57A,H57B,H57C), C58(H58A,H58B,
 H58C), C60(H60A,H60B,H60C), C64(H64A,H64B,H64C), C69(H69A,H69B,H69C), C70(H70A,
 H70B,H70C), C72(H72A,H72B,H72C), C76(H76A,H76B,H76C), C81(H81A,H81B,H81C),
 C82(H82A,H82B,H82C), C84(H84A,H84B,H84C)
;
_shelx_shelxl_version_number 2014/7
_olex2_submission_special_instructions 'No special instructions were received'

loop_
_space_group_symop_operation_xyz
'x, y, z'
'-x, y+1/2, -z'

loop_
_atom_site_label
_atom_site_type_symbol
_atom_site_fract_x
_atom_site_fract_y
_atom_site_fract_z
_atom_site_U_iso_or_equiv
_atom_site_adp_type
_atom_site_occupancy
_atom_site_site_symmetry_order
_atom_site_calc_flag
_atom_site_refinement_flags_posn
_atom_site_refinement_flags_adp
Pd1 Pd 0.83152(4) 0.26343(8) 0.58016(2) 0.02019(19) Uani 1 1 d . .
F2 F 0.7469(6) 0.3849(9) 0.4201(4) 0.113(4) Uani 1 1 d . .
O1 O 0.7949(3) 0.3349(7) 0.5153(2) 0.0263(18) Uani 1 1 d . .
O2 O 0.8995(4) 0.3872(9) 0.4898(3) 0.054(3) Uani 1 1 d . .
O3 O 0.8684(3) 0.1938(7) 0.6461(2) 0.0261(18) Uani 1 1 d . .
O4 O 0.7605(4) 0.1491(9) 0.6688(3) 0.050(3) Uani 1 1 d . .
N1 N 0.8115(4) 0.4814(9) 0.6450(3) 0.025(2) Uani 1 1 d . .
N2 N 0.7628(5) 0.5671(9) 0.6567(3) 0.032(2) Uani 1 1 d . .
N3 N 0.7156(4) 0.4374(9) 0.6029(3) 0.024(2) Uani 1 1 d . .
N4 N 0.8451(4) 0.0440(8) 0.5165(3) 0.0202(19) Uani 1 1 d . .
N5 N 0.8897(5) -0.0466(9) 0.5046(3) 0.035(2) Uani 1 1 d . .
N6 N 0.9433(4) 0.0798(8) 0.5572(3) 0.025(2) Uani 1 1 d . .
C1 C 0.7844(5) 0.4011(10) 0.6120(4) 0.024(2) Uani 1 1 d . .
C2 C 0.8758(5) 0.1205(10) 0.5482(4) 0.023(2) Uani 1 1 d . .
C7 C 0.7054(5) 0.5358(11) 0.6304(4) 0.028(3) Uani 1 1 d . .
H7 H 0.6614 0.5766 0.6304 0.033 Uiso 1 1 calc R .
C8 C 0.9481(6) -0.0227(11) 0.5293(4) 0.032(3) Uani 1 1 d . .
H8 H 0.9900 -0.0693 0.5288 0.038 Uiso 1 1 calc R .
C13 C 0.8852(5) 0.4835(11) 0.6679(4) 0.025(3) Uani 1 1 d . .
H13 H 0.9086 0.4087 0.6578 0.030 Uiso 1 1 calc R .
C14 C 0.8847(6) 0.4785(11) 0.7248(4) 0.032(3) Uani 1 1 d . .
H14A H 0.8486 0.4199 0.7332 0.039 Uiso 1 1 calc R .
H14B H 0.9317 0.4501 0.7392 0.039 Uiso 1 1 calc R .
C15 C 0.8690(7) 0.5970(13) 0.7472(4) 0.043(4) Uani 1 1 d . .
H15 H 0.8181 0.6171 0.7375 0.052 Uiso 1 1 calc R .
C16 C 0.8790(8) 0.5884(15) 0.8033(4) 0.060(4) Uani 1 1 d . .
H16A H 0.8553 0.5164 0.8139 0.090 Uiso 1 1 calc GR .
H16B H 0.8582 0.6588 0.8175 0.090 Uiso 1 1 calc GR .
H16C H 0.9298 0.5843 0.8141 0.090 Uiso 1 1 calc GR .
C17 C 0.9151(6) 0.6972(11) 0.7293(4) 0.041(3) Uani 1 1 d . .
H17A H 0.9010 0.7739 0.7434 0.049 Uiso 1 1 calc R .
H17B H 0.9655 0.6822 0.7409 0.049 Uiso 1 1 calc R .
C18 C 0.9079(6) 0.7067(10) 0.6740(4) 0.037(3) Uani 1 1 d . .
H18A H 0.9385 0.7721 0.6637 0.044 Uiso 1 1 calc R .
H18B H 0.8581 0.7255 0.6622 0.044 Uiso 1 1 calc R .
C19 C 0.9299(5) 0.5887(10) 0.6514(4) 0.026(2) Uani 1 1 d . .
H19 H 0.9794 0.5731 0.6662 0.032 Uiso 1 1 calc R .
C20 C 0.9350(6) 0.5881(12) 0.5964(4) 0.038(3) Uani 1 1 d . .
H20 H 0.9336 0.5034 0.5849 0.045 Uiso 1 1 calc R .
C21 C 0.8743(6) 0.6564(13) 0.5675(4) 0.048(3) Uani 1 1 d . .
H21A H 0.8286 0.6284 0.5773 0.071 Uiso 1 1 calc GR .
H21B H 0.8763 0.6424 0.5325 0.071 Uiso 1 1 calc GR .
H21C H 0.8793 0.7419 0.5743 0.071 Uiso 1 1 calc GR .
C22 C 1.0061(7) 0.6433(16) 0.5846(5) 0.064(5) Uani 1 1 d . .
H22A H 1.0119 0.7218 0.6000 0.097 Uiso 1 1 calc GR .
H22B H 1.0064 0.6518 0.5491 0.097 Uiso 1 1 calc GR .
H22C H 1.0453 0.5912 0.5970 0.097 Uiso 1 1 calc GR .
C23 C 0.6588(5) 0.3737(11) 0.5716(4) 0.032(3) Uani 1 1 d . .
H23A H 0.6260 0.4329 0.5550 0.039 Uiso 1 1 calc R .
H23B H 0.6807 0.3278 0.5461 0.039 Uiso 1 1 calc R .
C24 C 0.6178(6) 0.2913(13) 0.6006(4) 0.048(4) Uani 1 1 d . .
H24A H 0.5775 0.2588 0.5798 0.072 Uiso 1 1 calc GR .
H24B H 0.6003 0.3348 0.6279 0.072 Uiso 1 1 calc GR .
H24C H 0.6487 0.2259 0.6132 0.072 Uiso 1 1 calc GR .
C25 C 0.7684(5) 0.0468(11) 0.4963(4) 0.027(3) Uani 1 1 d . .
H25 H 0.7586 0.1293 0.4836 0.033 Uiso 1 1 calc R .
C26 C 0.7213(5) 0.0277(10) 0.5381(4) 0.028(3) Uani 1 1 d . U
H26A H 0.6718 0.0499 0.5269 0.033 Uiso 1 1 calc R .
H26B H 0.7377 0.0809 0.5656 0.033 Uiso 1 1 calc R .
C27 C 0.7228(6) -0.1028(12) 0.5564(4) 0.040(3) Uani 1 1 d . .
H27 H 0.7726 -0.1228 0.5692 0.048 Uiso 1 1 calc R .
C28 C 0.6746(8) -0.1187(13) 0.5981(5) 0.060(4) Uani 1 1 d . .
H28A H 0.6889 -0.0624 0.6244 0.089 Uiso 1 1 calc GR .
H28B H 0.6790 -0.2004 0.6106 0.089 Uiso 1 1 calc GR .
H28C H 0.6251 -0.1033 0.5857 0.089 Uiso 1 1 calc GR .
C29 C 0.7004(6) -0.1870(12) 0.5140(4) 0.046(3) Uani 1 1 d . .
H29A H 0.6499 -0.1725 0.5026 0.055 Uiso 1 1 calc R .
H29B H 0.7049 -0.2706 0.5255 0.055 Uiso 1 1 calc R .
C30 C 0.7465(6) -0.1686(11) 0.4715(4) 0.032(3) Uani 1 1 d . .
H30A H 0.7955 -0.1948 0.4819 0.039 Uiso 1 1 calc R .
H30B H 0.7281 -0.2203 0.4440 0.039 Uiso 1 1 calc R .
C31 C 0.7490(6) -0.0397(11) 0.4530(4) 0.034(3) Uani 1 1 d . .
H31 H 0.6986 -0.0200 0.4415 0.040 Uiso 1 1 calc R .
C32 C 0.7897(6) -0.0215(13) 0.4087(5) 0.040(3) Uani 1 1 d . .
H32 H 0.8392 -0.0509 0.4176 0.048 Uiso 1 1 calc R .
C33 C 0.7580(8) -0.0984(14) 0.3658(5) 0.059(4) Uani 1 1 d . .
H33A H 0.7594 -0.1826 0.3754 0.088 Uiso 1 1 calc GR .
H33B H 0.7856 -0.0870 0.3377 0.088 Uiso 1 1 calc GR .
H33C H 0.7086 -0.0745 0.3569 0.088 Uiso 1 1 calc GR .
C34 C 0.7955(8) 0.1066(13) 0.3944(5) 0.053(4) Uani 1 1 d . .
H34A H 0.7501 0.1469 0.3975 0.079 Uiso 1 1 calc GR .
H34B H 0.8072 0.1115 0.3604 0.079 Uiso 1 1 calc GR .
H34C H 0.8330 0.1454 0.4157 0.079 Uiso 1 1 calc GR .
C35 C 1.0020(5) 0.1293(11) 0.5906(4) 0.030(3) Uani 1 1 d . .
H35A H 1.0399 0.0687 0.5965 0.036 Uiso 1 1 calc R .
H35B H 0.9841 0.1493 0.6223 0.036 Uiso 1 1 calc R .
C36 C 1.0324(7) 0.2400(14) 0.5690(5) 0.054(4) Uani 1 1 d . .
H36A H 1.0557 0.2183 0.5399 0.082 Uiso 1 1 calc GR .
H36B H 1.0671 0.2766 0.5932 0.082 Uiso 1 1 calc GR .
H36C H 0.9940 0.2968 0.5600 0.082 Uiso 1 1 calc GR .
C85 C 0.8239(6) 0.1538(11) 0.6745(4) 0.034(3) Uani 1 1 d . .
C86 C 0.8615(7) 0.1054(15) 0.7214(5) 0.047(4) Uani 1 1 d . .
C87 C 0.8350(6) 0.3832(11) 0.4873(4) 0.028(3) Uani 1 1 d . .
C88 C 0.7929(7) 0.4505(13) 0.4444(4) 0.037(3) Uani 1 1 d . .
Pd2 Pd 0.49982(3) 0.75823(7) 0.75775(3) 0.0222(2) Uani 1 1 d . .
F9 F 0.4133(5) 0.6399(10) 0.6011(3) 0.086(3) Uani 1 1 d . .
F10 F 0.6027(5) 1.0076(11) 0.8768(4) 0.101(4) Uani 1 1 d . .
F11 F 0.5136(5) 1.0273(10) 0.9151(4) 0.094(4) Uani 1 1 d . .
F12 F 0.5751(7) 0.8682(9) 0.9209(3) 0.111(4) Uani 1 1 d . .
O5 O 0.5373(3) 0.8217(7) 0.8239(2) 0.0281(19) Uani 1 1 d . .
O6 O 0.4419(5) 0.9284(11) 0.8376(4) 0.071(4) Uani 1 1 d . .
O7 O 0.4636(3) 0.6904(7) 0.6914(3) 0.0283(18) Uani 1 1 d . .
O8 O 0.5716(4) 0.6409(11) 0.6714(3) 0.062(3) Uani 1 1 d . .
N7 N 0.5186(4) 0.9760(9) 0.6928(3) 0.025(2) Uani 1 1 d . .
N8 N 0.5652(5) 1.0617(9) 0.6800(3) 0.031(2) Uani 1 1 d . .
N9 N 0.6143(4) 0.9404(9) 0.7365(3) 0.026(2) Uani 1 1 d . .
N10 N 0.4834(4) 0.5345(8) 0.8195(3) 0.024(2) Uani 1 1 d . .
N11 N 0.4379(5) 0.4438(9) 0.8298(3) 0.033(2) Uani 1 1 d . .
N12 N 0.3866(4) 0.5712(9) 0.7773(3) 0.025(2) Uani 1 1 d . .
C3 C 0.4543(5) 0.6136(11) 0.7879(4) 0.028(3) Uani 1 1 d . .
C4 C 0.5454(5) 0.8997(9) 0.7269(3) 0.019(2) Uani 1 1 d . .
C9 C 0.6223(5) 1.0368(11) 0.7072(4) 0.030(3) Uani 1 1 d . U
H9 H 0.6652 1.0807 0.7070 0.036 Uiso 1 1 calc R .
C10 C 0.3797(6) 0.4702(11) 0.8032(4) 0.034(3) Uani 1 1 d . .
H10 H 0.3374 0.4241 0.8020 0.040 Uiso 1 1 calc R .
C37 C 0.4456(5) 0.9708(11) 0.6676(4) 0.029(3) Uani 1 1 d . .
H37 H 0.4212 0.9012 0.6815 0.034 Uiso 1 1 calc R .
C38 C 0.4491(7) 0.9448(13) 0.6131(4) 0.042(4) Uani 1 1 d . .
H38A H 0.4022 0.9152 0.5993 0.050 Uiso 1 1 calc R .
H38B H 0.4842 0.8804 0.6098 0.050 Uiso 1 1 calc R .
C39 C 0.4698(7) 1.0536(13) 0.5830(4) 0.045(4) Uani 1 1 d . .
H39 H 0.5198 1.0766 0.5940 0.054 Uiso 1 1 calc R .
C40 C 0.4657(10) 1.020(2) 0.5285(5) 0.114(9) Uani 1 1 d . .
H40A H 0.4927 0.9471 0.5245 0.171 Uiso 1 1 calc GR .
H40B H 0.4858 1.0853 0.5102 0.171 Uiso 1 1 calc GR .
H40C H 0.4159 1.0079 0.5162 0.171 Uiso 1 1 calc GR .
C41 C 0.4209(7) 1.1586(14) 0.5922(4) 0.055(4) Uani 1 1 d . .
H41A H 0.4358 1.2291 0.5740 0.066 Uiso 1 1 calc R .
H41B H 0.3717 1.1384 0.5794 0.066 Uiso 1 1 calc R .
C42 C 0.4220(6) 1.1902(12) 0.6457(5) 0.045(3) Uani 1 1 d . .
H42A H 0.3888 1.2572 0.6496 0.053 Uiso 1 1 calc R .
H42B H 0.4703 1.2163 0.6581 0.053 Uiso 1 1 calc R .
C43 C 0.4000(5) 1.0817(11) 0.6757(4) 0.031(3) Uani 1 1 d . .
H43 H 0.3514 1.0603 0.6607 0.037 Uiso 1 1 calc R .
C44 C 0.3897(6) 1.1074(12) 0.7289(5) 0.039(3) Uani 1 1 d . .
H44 H 0.3862 1.0287 0.7456 0.047 Uiso 1 1 calc R .
C45 C 0.4502(6) 1.1756(14) 0.7563(5) 0.055(4) Uani 1 1 d . .
H45A H 0.4948 1.1322 0.7541 0.082 Uiso 1 1 calc GR .
H45B H 0.4410 1.1837 0.7906 0.082 Uiso 1 1 calc GR .
H45C H 0.4538 1.2549 0.7417 0.082 Uiso 1 1 calc GR .
C46 C 0.3198(7) 1.1735(15) 0.7332(6) 0.067(5) Uani 1 1 d . .
H46A H 0.3233 1.2544 0.7202 0.100 Uiso 1 1 calc GR .
H46B H 0.3104 1.1777 0.7676 0.100 Uiso 1 1 calc GR .
H46C H 0.2810 1.1308 0.7146 0.100 Uiso 1 1 calc GR .
C47 C 0.6703(5) 0.8842(12) 0.7688(4) 0.035(3) Uani 1 1 d . .
H47A H 0.6486 0.8437 0.7958 0.042 Uiso 1 1 calc R .
H47B H 0.7027 0.9468 0.7833 0.042 Uiso 1 1 calc R .
C48 C 0.7131(6) 0.7944(15) 0.7427(4) 0.056(4) Uani 1 1 d . .
H48A H 0.7386 0.8354 0.7182 0.084 Uiso 1 1 calc GR .
H48B H 0.6810 0.7347 0.7267 0.084 Uiso 1 1 calc GR .
H48C H 0.7473 0.7549 0.7664 0.084 Uiso 1 1 calc GR .
C49 C 0.5589(6) 0.5395(12) 0.8435(4) 0.032(3) Uani 1 1 d . .
H49 H 0.5667 0.6209 0.8579 0.039 Uiso 1 1 calc R .
C50 C 0.6102(5) 0.5242(11) 0.8040(4) 0.034(3) Uani 1 1 d . .
H50A H 0.5955 0.5786 0.7766 0.041 Uiso 1 1 calc R .
H50B H 0.6584 0.5484 0.8177 0.041 Uiso 1 1 calc R .
C51 C 0.6139(6) 0.3974(12) 0.7842(4) 0.041(3) Uani 1 1 d . .
H51 H 0.5658 0.3755 0.7684 0.049 Uiso 1 1 calc R .
C52 C 0.6672(8) 0.3898(15) 0.7455(5) 0.066(5) Uani 1 1 d . .
H52A H 0.6572 0.4530 0.7213 0.099 Uiso 1 1 calc GR .
H52B H 0.6630 0.3119 0.7293 0.099 Uiso 1 1 calc GR .
H52C H 0.7156 0.3995 0.7612 0.099 Uiso 1 1 calc GR .
C53 C 0.6328(7) 0.3118(12) 0.8259(4) 0.047(3) Uani 1 1 d . .
H53A H 0.6814 0.3297 0.8407 0.057 Uiso 1 1 calc R .
H53B H 0.6328 0.2294 0.8130 0.057 Uiso 1 1 calc R .
C54 C 0.5804(6) 0.3193(11) 0.8658(4) 0.037(3) Uani 1 1 d . .
H54A H 0.5329 0.2914 0.8522 0.045 Uiso 1 1 calc R .
H54B H 0.5969 0.2663 0.8933 0.045 Uiso 1 1 calc R .
C55 C 0.5745(7) 0.4482(12) 0.8846(4) 0.042(3) Uani 1 1 d . .
H55 H 0.6234 0.4684 0.8994 0.050 Uiso 1 1 calc R .
C56 C 0.5284(7) 0.4530(13) 0.9268(4) 0.044(3) Uani 1 1 d . .
H56 H 0.4822 0.4133 0.9161 0.053 Uiso 1 1 calc R .
C57 C 0.5613(8) 0.3877(14) 0.9718(4) 0.067(5) Uani 1 1 d . .
H57A H 0.5678 0.3034 0.9639 0.100 Uiso 1 1 calc GR .
H57B H 0.5299 0.3944 0.9981 0.100 Uiso 1 1 calc GR .
H57C H 0.6076 0.4233 0.9824 0.100 Uiso 1 1 calc GR .
C58 C 0.5118(8) 0.5881(14) 0.9406(5) 0.066(5) Uani 1 1 d . .
H58A H 0.5565 0.6306 0.9491 0.098 Uiso 1 1 calc GR .
H58B H 0.4832 0.5892 0.9685 0.098 Uiso 1 1 calc GR .
H58C H 0.4855 0.6271 0.9126 0.098 Uiso 1 1 calc GR .
C59 C 0.3294(6) 0.6262(11) 0.7440(4) 0.035(3) Uani 1 1 d . .
H59A H 0.2881 0.5716 0.7403 0.042 Uiso 1 1 calc R .
H59B H 0.3466 0.6374 0.7114 0.042 Uiso 1 1 calc R .
C60 C 0.3060(6) 0.7454(13) 0.7628(5) 0.051(4) Uani 1 1 d . .
H60A H 0.2711 0.7816 0.7386 0.076 Uiso 1 1 calc GR .
H60B H 0.3472 0.7981 0.7685 0.076 Uiso 1 1 calc GR .
H60C H 0.2844 0.7335 0.7935 0.076 Uiso 1 1 calc GR .
C89 C 0.5016(6) 0.8946(13) 0.8465(4) 0.035(3) Uani 1 1 d . .
C90 C 0.5472(8) 0.9457(14) 0.8909(5) 0.048(4) Uani 1 1 d . .
C91 C 0.5080(6) 0.6451(11) 0.6653(4) 0.033(3) Uani 1 1 d . .
C92 C 0.4711(7) 0.5886(15) 0.6186(6) 0.048(4) Uani 1 1 d . .
Pd3 Pd 0.15944(4) 0.28282(7) 0.90080(3) 0.0225(2) Uani 1 1 d . .
F13 F 0.1552(4) 0.5360(9) 0.7406(3) 0.079(3) Uani 1 1 d . .
F14 F 0.0859(6) 0.3836(9) 0.7304(3) 0.100(4) Uani 1 1 d . .
F15 F 0.0631(4) 0.5243(8) 0.7774(3) 0.063(2) Uani 1 1 d . .
F16 F 0.2619(5) 0.1509(11) 1.0516(4) 0.103(4) Uani 1 1 d . .
O9 O 0.1205(4) 0.3579(7) 0.8371(2) 0.0301(18) Uani 1 1 d . .
O10 O 0.2229(4) 0.3800(9) 0.8026(3) 0.051(3) Uani 1 1 d . .
O11 O 0.2005(3) 0.2084(7) 0.9643(3) 0.0287(18) Uani 1 1 d . .
O12 O 0.0951(4) 0.1717(9) 0.9940(3) 0.050(3) Uani 1 1 d . .
N13 N 0.1398(5) 0.4945(8) 0.9686(3) 0.027(2) Uani 1 1 d . .
N14 N 0.0911(5) 0.5771(9) 0.9833(3) 0.032(2) Uani 1 1 d . .
N15 N 0.0420(4) 0.4521(9) 0.9285(3) 0.026(2) Uani 1 1 d . .
N16 N 0.1794(4) 0.0601(8) 0.8402(3) 0.028(2) Uani 1 1 d . .
N17 N 0.2305(5) -0.0200(9) 0.8270(4) 0.034(2) Uani 1 1 d . .
N18 N 0.2792(4) 0.1299(9) 0.8695(3) 0.030(2) Uani 1 1 d . .
C5 C 0.2082(5) 0.1500(11) 0.8663(4) 0.029(3) Uani 1 1 d . .
C6 C 0.1113(5) 0.4151(11) 0.9360(4) 0.028(3) Uani 1 1 d . .
C11 C 0.0329(5) 0.5472(10) 0.9571(4) 0.025(2) Uani 1 1 d . .
H11 H -0.0111 0.5878 0.9582 0.030 Uiso 1 1 calc R .
C12 C 0.2899(6) 0.0241(12) 0.8451(5) 0.044(3) Uani 1 1 d . .
H12 H 0.3351 -0.0109 0.8422 0.053 Uiso 1 1 calc R .
C61 C 0.2121(5) 0.4925(11) 0.9924(4) 0.028(3) Uani 1 1 d . .
H61 H 0.2379 0.4295 0.9753 0.033 Uiso 1 1 calc R .
C62 C 0.2124(7) 0.4518(13) 1.0452(5) 0.042(4) Uani 1 1 d . .
H62A H 0.1803 0.3825 1.0466 0.051 Uiso 1 1 calc R .
H62B H 0.2610 0.4252 1.0569 0.051 Uiso 1 1 calc R .
C63 C 0.1894(7) 0.5484(13) 1.0792(4) 0.046(4) Uani 1 1 d . .
H63 H 0.1390 0.5706 1.0688 0.055 Uiso 1 1 calc R .
C64 C 0.1939(10) 0.503(2) 1.1324(5) 0.110(8) Uani 1 1 d . U
H64A H 0.1629 0.4329 1.1342 0.164 Uiso 1 1 calc GR .
H64B H 0.1787 0.5656 1.1537 0.164 Uiso 1 1 calc GR .
H64C H 0.2431 0.4799 1.1428 0.164 Uiso 1 1 calc GR .
C65 C 0.2356(7) 0.6578(15) 1.0756(5) 0.061(5) Uani 1 1 d . .
H65A H 0.2851 0.6378 1.0878 0.073 Uiso 1 1 calc R .
H65B H 0.2190 0.7214 1.0968 0.073 Uiso 1 1 calc R .
C66 C 0.2344(7) 0.7050(12) 1.0229(5) 0.048(4) Uani 1 1 d . .
H66A H 0.1862 0.7353 1.0124 0.058 Uiso 1 1 calc R .
H66B H 0.2680 0.7726 1.0222 0.058 Uiso 1 1 calc R .
C67 C 0.2542(6) 0.6101(11) 0.9869(4) 0.033(3) Uani 1 1 d . .
H67 H 0.3053 0.5903 0.9963 0.040 Uiso 1 1 calc R .
C68 C 0.2506(7) 0.6552(13) 0.9343(5) 0.051(4) Uani 1 1 d . .
H68 H 0.1997 0.6730 0.9237 0.062 Uiso 1 1 calc R .
C69 C 0.2757(9) 0.5700(14) 0.8994(6) 0.075(5) Uani 1 1 d . .
H69A H 0.3273 0.5599 0.9058 0.112 Uiso 1 1 calc GR .
H69B H 0.2645 0.5999 0.8661 0.112 Uiso 1 1 calc GR .
H69C H 0.2522 0.4929 0.9029 0.112 Uiso 1 1 calc GR .
C70 C 0.2933(9) 0.7748(14) 0.9314(6) 0.083(5) Uani 1 1 d . .
H70A H 0.2648 0.8411 0.9422 0.125 Uiso 1 1 calc GR .
H70B H 0.3038 0.7886 0.8976 0.125 Uiso 1 1 calc GR .
H70C H 0.3378 0.7693 0.9525 0.125 Uiso 1 1 calc GR .
C71 C -0.0143(5) 0.3908(12) 0.8972(4) 0.031(3) Uani 1 1 d . .
H71A H 0.0066 0.3578 0.8683 0.038 Uiso 1 1 calc R .
H71B H -0.0508 0.4499 0.8854 0.038 Uiso 1 1 calc R .
C72 C -0.0493(7) 0.2922(15) 0.9224(4) 0.055(4) Uani 1 1 d . .
H72A H -0.0854 0.2546 0.8995 0.083 Uiso 1 1 calc GR .
H72B H -0.0718 0.3245 0.9502 0.083 Uiso 1 1 calc GR .
H72C H -0.0136 0.2328 0.9339 0.083 Uiso 1 1 calc GR .
C73 C 0.1029(5) 0.0434(11) 0.8241(4) 0.029(3) Uani 1 1 d . .
H73 H 0.0856 0.1210 0.8095 0.035 Uiso 1 1 calc R .
C74 C 0.0616(6) 0.0226(11) 0.8690(5) 0.041(3) Uani 1 1 d . .
H74A H 0.0763 0.0833 0.8940 0.049 Uiso 1 1 calc R .
H74B H 0.0103 0.0338 0.8594 0.049 Uiso 1 1 calc R .
C75 C 0.0730(7) -0.1013(12) 0.8916(4) 0.044(3) Uani 1 1 d . .
H75 H 0.1246 -0.1091 0.9030 0.053 Uiso 1 1 calc R .
C76 C 0.0312(8) -0.1173(13) 0.9355(5) 0.065(4) Uani 1 1 d . .
H76A H 0.0450 -0.0555 0.9597 0.098 Uiso 1 1 calc GR .
H76B H 0.0412 -0.1961 0.9499 0.098 Uiso 1 1 calc GR .
H76C H -0.0197 -0.1105 0.9253 0.098 Uiso 1 1 calc GR .
C77 C 0.0551(7) -0.1971(12) 0.8525(4) 0.050(3) Uani 1 1 d . .
H77A H 0.0034 -0.1955 0.8424 0.060 Uiso 1 1 calc R .
H77B H 0.0670 -0.2767 0.8665 0.060 Uiso 1 1 calc R .
C78 C 0.0970(7) -0.1767(12) 0.8068(4) 0.043(3) Uani 1 1 d . .
H78A H 0.1482 -0.1900 0.8162 0.052 Uiso 1 1 calc R .
H78B H 0.0813 -0.2363 0.7815 0.052 Uiso 1 1 calc R .
C79 C 0.0868(6) -0.0510(12) 0.7849(4) 0.038(3) Uani 1 1 d . .
H79 H 0.0346 -0.0440 0.7753 0.045 Uiso 1 1 calc R .
C80 C 0.1220(7) -0.0337(14) 0.7373(5) 0.047(4) Uani 1 1 d . .
H80 H 0.1730 -0.0575 0.7439 0.056 Uiso 1 1 calc R .
C81 C 0.0882(8) -0.1159(14) 0.6970(5) 0.064(4) Uani 1 1 d . .
H81A H 0.0900 -0.1986 0.7086 0.095 Uiso 1 1 calc GR .
H81B H 0.1144 -0.1092 0.6680 0.095 Uiso 1 1 calc GR .
H81C H 0.0386 -0.0925 0.6887 0.095 Uiso 1 1 calc GR .
C82 C 0.1205(7) 0.0951(13) 0.7207(5) 0.048(4) Uani 1 1 d . .
H82A H 0.0726 0.1276 0.7222 0.072 Uiso 1 1 calc GR .
H82B H 0.1335 0.0995 0.6871 0.072 Uiso 1 1 calc GR .
H82C H 0.1545 0.1416 0.7421 0.072 Uiso 1 1 calc GR .
C83 C 0.3367(6) 0.2093(12) 0.8925(4) 0.042(3) Uani 1 1 d . .
H83A H 0.3744 0.2188 0.8701 0.050 Uiso 1 1 calc R .
H83B H 0.3169 0.2891 0.8985 0.050 Uiso 1 1 calc R .
C84 C 0.3673(7) 0.1568(15) 0.9392(5) 0.061(4) Uani 1 1 d . .
H84A H 0.3923 0.0828 0.9327 0.091 Uiso 1 1 calc GR .
H84B H 0.3291 0.1397 0.9600 0.091 Uiso 1 1 calc GR .
H84C H 0.4008 0.2134 0.9559 0.091 Uiso 1 1 calc GR .
C93 C 0.1586(6) 0.1694(10) 0.9946(4) 0.029(3) Uani 1 1 d . .
C94 C 0.2000(9) 0.1039(15) 1.0386(6) 0.050(4) Uani 1 1 d . .
C95 C 0.1595(6) 0.3917(10) 0.8050(4) 0.027(3) Uani 1 1 d . .
C96 C 0.1156(7) 0.4597(12) 0.7627(4) 0.037(3) Uani 1 1 d . .
F3 F 0.7526(8) 0.5349(11) 0.4613(4) 0.132(6) Uani 1 1 d . .
F4AA F 0.1665(6) 0.1069(15) 1.0763(3) 0.136(6) Uani 1 1 d . .
F1AA F 0.5110(6) 0.5812(16) 0.5852(3) 0.142(6) Uani 1 1 d . .
F2AA F 0.8304(6) 0.5073(13) 0.4172(4) 0.128(5) Uani 1 1 d . U
F0AA F 0.4502(8) 0.4809(12) 0.6268(5) 0.144(6) Uani 1 1 d . .
F3AA F 0.2134(8) -0.0023(11) 1.0289(5) 0.141(5) Uani 1 1 d . U
F4 F 0.9123(7) 0.1661(13) 0.7414(4) 0.142(6) Uani 1 1 d . .
F6 F 0.8238(7) 0.0698(16) 0.7513(4) 0.152(5) Uani 1 1 d . U
F7 F 0.8987(9) 0.0116(15) 0.7138(5) 0.158(6) Uani 1 1 d . U

loop_
_atom_site_aniso_label
_atom_site_aniso_U_11
_atom_site_aniso_U_22
_atom_site_aniso_U_33
_atom_site_aniso_U_23
_atom_site_aniso_U_13
_atom_site_aniso_U_12
Pd1 0.0154(3) 0.0202(5) 0.0250(4) 0.0008(5) 0.0016(2) 0.0004(3)
F2 0.136(9) 0.067(7) 0.116(9) 0.016(7) -0.090(7) -0.011(7)
O1 0.017(3) 0.039(5) 0.024(4) 0.006(4) 0.004(3) 0.001(3)
O2 0.031(5) 0.072(7) 0.060(6) 0.034(6) 0.005(4) -0.012(5)
O3 0.018(3) 0.032(5) 0.029(4) 0.004(4) 0.001(3) -0.003(3)
O4 0.027(5) 0.073(8) 0.053(5) 0.018(5) 0.012(4) -0.005(5)
N1 0.015(4) 0.025(6) 0.034(5) -0.006(4) 0.005(4) 0.004(4)
N2 0.025(5) 0.032(6) 0.041(6) -0.005(5) 0.007(4) 0.015(4)
N3 0.009(4) 0.031(6) 0.033(5) 0.000(4) 0.001(3) 0.000(4)
N4 0.018(4) 0.016(5) 0.028(5) -0.006(4) 0.006(3) 0.007(4)
N5 0.029(5) 0.030(6) 0.045(6) -0.009(5) 0.000(4) 0.007(4)
N6 0.020(5) 0.023(5) 0.030(5) -0.005(4) 0.000(4) 0.001(4)
C1 0.019(5) 0.025(7) 0.027(6) 0.004(5) 0.000(4) 0.000(5)
C2 0.017(5) 0.018(6) 0.034(6) -0.005(5) -0.001(4) 0.000(5)
C7 0.021(5) 0.030(7) 0.033(6) 0.001(5) -0.001(5) 0.008(5)
C8 0.021(6) 0.025(7) 0.050(7) -0.003(6) 0.001(5) 0.008(5)
C13 0.020(5) 0.023(7) 0.032(6) 0.004(5) -0.002(4) 0.005(5)
C14 0.031(6) 0.026(7) 0.038(7) 0.007(6) -0.008(5) 0.000(5)
C15 0.047(8) 0.062(10) 0.021(6) 0.010(6) 0.007(5) 0.019(7)
C16 0.063(9) 0.083(12) 0.033(7) 0.008(8) -0.007(6) 0.023(9)
C17 0.046(7) 0.031(8) 0.042(7) -0.015(6) -0.010(6) 0.010(6)
C18 0.039(7) 0.017(7) 0.053(8) 0.009(6) -0.004(5) -0.005(5)
C19 0.019(5) 0.025(6) 0.034(6) 0.003(5) -0.002(4) 0.001(5)
C20 0.024(6) 0.041(8) 0.047(7) -0.008(6) -0.004(5) 0.008(5)
C21 0.036(7) 0.061(10) 0.045(7) 0.000(7) 0.000(6) -0.003(7)
C22 0.038(8) 0.097(14) 0.058(9) 0.016(9) 0.006(6) 0.000(8)
C23 0.015(5) 0.041(8) 0.040(6) 0.001(6) -0.006(4) 0.004(5)
C24 0.028(6) 0.056(11) 0.060(7) -0.012(8) 0.004(5) -0.019(7)
C25 0.019(5) 0.022(7) 0.040(6) 0.000(5) -0.002(5) 0.008(5)
C26 0.010(5) 0.025(7) 0.049(7) -0.020(5) 0.004(4) 0.004(4)
C27 0.041(7) 0.041(8) 0.038(7) -0.017(6) 0.007(5) -0.007(6)
C28 0.081(11) 0.040(9) 0.062(9) 0.001(8) 0.032(8) -0.003(8)
C29 0.050(7) 0.033(8) 0.054(7) -0.006(6) 0.003(6) -0.010(6)
C30 0.031(6) 0.037(8) 0.030(6) -0.014(5) 0.006(5) 0.002(5)
C31 0.030(6) 0.035(8) 0.034(7) -0.008(6) -0.004(5) 0.004(5)
C32 0.028(6) 0.047(9) 0.043(7) -0.006(7) -0.001(5) -0.008(6)
C33 0.070(10) 0.061(11) 0.046(8) -0.020(8) 0.006(7) -0.018(8)
C34 0.072(10) 0.057(10) 0.033(7) 0.000(7) 0.024(7) -0.007(8)
C35 0.019(5) 0.038(8) 0.031(6) 0.000(5) -0.010(4) 0.002(5)
C36 0.045(7) 0.063(11) 0.053(7) 0.000(8) -0.006(6) -0.018(8)
C85 0.037(7) 0.028(8) 0.039(7) -0.006(6) 0.006(5) 0.001(6)
C86 0.039(8) 0.055(11) 0.047(8) 0.032(8) -0.006(7) 0.008(7)
C87 0.022(6) 0.031(7) 0.033(6) 0.004(6) 0.008(5) -0.004(5)
C88 0.036(7) 0.043(9) 0.034(7) 0.012(7) 0.010(5) 0.013(6)
Pd2 0.0158(3) 0.0240(6) 0.0265(3) 0.0003(4) 0.0005(3) 0.0017(4)
F9 0.076(6) 0.094(8) 0.078(6) -0.033(6) -0.045(5) 0.014(6)
F10 0.084(7) 0.136(11) 0.084(7) -0.046(7) 0.017(6) -0.060(7)
F11 0.087(7) 0.101(9) 0.095(8) -0.058(7) 0.013(6) 0.017(6)
F12 0.185(12) 0.063(7) 0.070(6) 0.003(6) -0.069(7) 0.004(7)
O5 0.021(4) 0.039(5) 0.023(4) -0.005(3) -0.003(3) 0.004(3)
O6 0.042(6) 0.103(10) 0.068(7) -0.031(7) -0.004(5) 0.038(6)
O7 0.018(4) 0.034(5) 0.033(4) -0.006(4) 0.001(3) 0.010(3)
O8 0.020(4) 0.107(9) 0.060(6) -0.031(6) 0.006(4) 0.007(5)
N7 0.022(5) 0.031(6) 0.021(5) 0.000(4) -0.002(4) -0.001(4)
N8 0.025(5) 0.038(7) 0.030(5) 0.006(5) 0.007(4) -0.009(5)
N9 0.013(4) 0.031(6) 0.031(5) -0.002(4) -0.001(3) -0.007(4)
N10 0.019(4) 0.023(6) 0.031(5) -0.001(4) 0.001(4) -0.001(4)
N11 0.026(5) 0.028(6) 0.046(6) 0.010(5) 0.011(4) 0.003(4)
N12 0.017(4) 0.028(6) 0.031(5) 0.001(4) 0.004(4) 0.000(4)
C3 0.020(6) 0.028(7) 0.035(6) 0.006(6) 0.006(5) -0.004(5)
C4 0.020(5) 0.018(6) 0.017(5) -0.002(4) -0.002(4) -0.001(4)
C9 0.020(5) 0.038(8) 0.034(6) 0.007(6) 0.018(5) -0.006(5)
C10 0.030(6) 0.030(8) 0.041(7) 0.009(6) 0.004(5) 0.000(5)
C37 0.022(6) 0.031(7) 0.032(6) 0.005(5) -0.004(4) 0.003(5)
C38 0.037(7) 0.056(10) 0.031(7) -0.027(7) -0.002(6) 0.000(7)
C39 0.055(8) 0.060(10) 0.021(6) -0.015(6) 0.009(5) -0.021(7)
C40 0.121(16) 0.19(3) 0.028(8) 0.011(12) -0.004(9) -0.035(16)
C41 0.052(8) 0.074(12) 0.036(7) 0.027(8) -0.007(6) -0.012(8)
C42 0.026(6) 0.031(8) 0.076(10) 0.022(7) 0.001(6) 0.004(5)
C43 0.020(5) 0.037(7) 0.035(6) 0.004(6) -0.004(4) 0.008(5)
C44 0.030(6) 0.028(8) 0.059(8) -0.003(7) 0.006(6) 0.000(5)
C45 0.039(7) 0.076(11) 0.051(8) -0.021(8) 0.012(6) -0.016(7)
C46 0.039(8) 0.073(12) 0.089(12) -0.006(10) 0.013(7) 0.015(8)
C47 0.009(5) 0.061(9) 0.033(6) 0.010(6) -0.006(4) 0.006(5)
C48 0.037(7) 0.077(13) 0.052(7) 0.001(9) 0.001(5) 0.018(8)
C49 0.026(6) 0.030(8) 0.040(7) 0.006(6) -0.005(5) 0.001(5)
C50 0.018(5) 0.035(8) 0.048(7) 0.012(6) 0.001(5) 0.007(5)
C51 0.034(7) 0.053(9) 0.036(7) 0.008(6) 0.010(5) 0.006(6)
C52 0.082(11) 0.070(12) 0.049(9) 0.007(8) 0.027(8) 0.008(9)
C53 0.051(7) 0.033(8) 0.057(8) 0.002(6) 0.005(6) 0.017(6)
C54 0.046(7) 0.030(8) 0.037(6) 0.009(6) 0.003(5) 0.011(6)
C55 0.048(8) 0.043(9) 0.032(7) -0.001(6) -0.016(6) -0.002(6)
C56 0.055(8) 0.045(9) 0.031(7) -0.008(7) 0.005(6) 0.008(7)
C57 0.100(12) 0.068(12) 0.031(7) 0.012(7) -0.002(7) 0.000(10)
C58 0.088(12) 0.064(11) 0.045(9) -0.034(8) 0.009(8) 0.009(9)
C59 0.025(6) 0.038(8) 0.042(7) 0.009(6) 0.001(5) 0.006(6)
C60 0.035(6) 0.048(9) 0.068(8) 0.003(8) -0.004(6) 0.017(7)
C89 0.022(6) 0.048(9) 0.037(7) 0.007(6) 0.010(5) 0.002(6)
C90 0.056(9) 0.047(10) 0.041(8) -0.010(7) 0.011(7) -0.005(8)
C91 0.030(6) 0.025(7) 0.043(7) -0.002(6) -0.004(5) 0.002(5)
C92 0.032(7) 0.047(10) 0.066(10) -0.041(8) 0.010(7) 0.000(7)
Pd3 0.0181(4) 0.0228(6) 0.0268(4) -0.0036(4) 0.0039(3) -0.0006(4)
F13 0.055(5) 0.090(8) 0.091(7) 0.063(6) 0.012(5) -0.006(5)
F14 0.144(9) 0.064(7) 0.077(6) -0.027(6) -0.063(6) 0.027(6)
F15 0.054(5) 0.072(7) 0.066(5) 0.014(5) 0.014(4) 0.033(5)
F16 0.077(7) 0.126(10) 0.098(8) 0.057(7) -0.044(6) -0.010(7)
O9 0.030(4) 0.035(5) 0.025(4) -0.001(4) 0.001(3) 0.001(4)
O10 0.019(4) 0.078(8) 0.056(5) 0.021(5) 0.007(4) -0.006(4)
O11 0.020(4) 0.027(5) 0.039(4) 0.001(4) 0.006(3) 0.007(3)
O12 0.025(4) 0.070(7) 0.058(6) 0.015(5) 0.017(4) -0.009(4)
N13 0.030(5) 0.019(6) 0.031(5) -0.007(4) 0.008(4) 0.004(4)
N14 0.032(5) 0.032(6) 0.031(5) -0.010(5) 0.006(4) 0.013(5)
N15 0.029(5) 0.033(6) 0.017(4) -0.004(4) 0.004(4) 0.000(4)
N16 0.025(5) 0.023(6) 0.035(5) -0.007(4) 0.002(4) 0.008(4)
N17 0.028(5) 0.027(6) 0.046(6) -0.016(5) -0.002(4) 0.013(4)
N18 0.023(5) 0.030(6) 0.036(5) -0.007(5) 0.002(4) 0.005(4)
C5 0.026(6) 0.027(7) 0.033(6) -0.018(5) -0.004(5) -0.001(5)
C6 0.014(5) 0.049(8) 0.021(5) 0.007(5) 0.003(4) -0.007(5)
C11 0.023(5) 0.023(7) 0.030(6) 0.009(5) 0.003(4) 0.007(5)
C12 0.028(6) 0.037(8) 0.067(9) -0.019(7) -0.002(6) 0.008(6)
C61 0.021(5) 0.029(7) 0.032(6) -0.010(5) -0.007(4) -0.001(5)
C62 0.038(7) 0.038(9) 0.048(8) 0.014(7) -0.009(6) 0.002(6)
C63 0.055(8) 0.048(9) 0.033(7) -0.004(7) 0.002(6) 0.019(7)
C64 0.117(16) 0.19(2) 0.020(7) 0.008(11) -0.002(8) 0.024(16)
C65 0.047(8) 0.087(13) 0.044(8) -0.046(8) -0.019(6) 0.019(8)
C66 0.043(7) 0.036(9) 0.063(9) -0.008(7) -0.013(6) -0.001(6)
C67 0.023(6) 0.031(7) 0.045(7) -0.006(6) -0.006(5) -0.004(5)
C68 0.045(8) 0.052(10) 0.056(9) -0.012(8) -0.002(6) -0.022(7)
C69 0.088(12) 0.048(11) 0.089(12) -0.009(10) 0.014(10) -0.024(9)
C70 0.103(13) 0.047(12) 0.099(11) -0.011(11) 0.008(9) -0.020(10)
C71 0.018(5) 0.050(8) 0.026(6) -0.004(6) 0.000(4) 0.010(5)
C72 0.044(7) 0.066(12) 0.054(7) 0.003(9) -0.004(6) -0.010(8)
C73 0.024(6) 0.024(7) 0.042(7) 0.002(6) 0.006(5) 0.008(5)
C74 0.029(6) 0.034(8) 0.058(8) -0.016(7) 0.002(6) -0.005(5)
C75 0.058(8) 0.034(8) 0.039(7) -0.008(6) -0.003(6) -0.006(7)
C76 0.095(12) 0.040(9) 0.063(9) -0.006(8) 0.022(9) -0.017(9)
C77 0.076(9) 0.030(8) 0.044(7) 0.002(6) 0.009(6) -0.019(7)
C78 0.052(8) 0.031(8) 0.044(7) -0.015(6) -0.002(6) -0.014(6)
C79 0.024(6) 0.044(9) 0.043(7) -0.008(6) -0.006(5) -0.002(6)
C80 0.034(7) 0.055(10) 0.049(8) -0.003(7) -0.005(6) 0.003(7)
C81 0.084(11) 0.065(11) 0.040(8) -0.010(8) -0.003(7) -0.022(9)
C82 0.045(8) 0.059(10) 0.040(8) 0.009(7) -0.001(6) 0.013(7)
C83 0.026(6) 0.059(10) 0.040(7) -0.004(6) -0.004(5) -0.001(6)
C84 0.035(7) 0.092(13) 0.053(8) -0.009(9) -0.003(6) -0.005(8)
C93 0.048(7) 0.011(6) 0.029(6) -0.004(5) 0.004(5) -0.002(5)
C94 0.060(10) 0.036(10) 0.054(10) 0.020(8) 0.002(8) 0.000(8)
C95 0.034(6) 0.016(6) 0.034(6) -0.005(5) 0.012(5) -0.007(5)
C96 0.042(7) 0.035(8) 0.036(7) 0.004(6) 0.020(6) -0.004(6)
F3 0.228(14) 0.101(10) 0.064(7) 0.008(7) -0.011(8) 0.099(10)
F4AA 0.117(9) 0.243(17) 0.052(6) 0.065(8) 0.026(6) 0.055(10)
F1AA 0.084(7) 0.287(19) 0.056(6) -0.072(9) 0.016(5) -0.014(10)
F2AA 0.088(7) 0.186(10) 0.112(8) 0.093(8) 0.011(6) -0.028(7)
F0AA 0.226(16) 0.071(9) 0.122(10) -0.025(8) -0.054(10) -0.058(10)
F3AA 0.212(11) 0.065(7) 0.133(9) 0.005(7) -0.044(8) 0.055(8)
F4 0.178(12) 0.131(11) 0.095(8) 0.052(8) -0.097(8) -0.063(10)
F6 0.113(8) 0.267(12) 0.077(6) 0.084(8) 0.014(6) -0.006(9)
F7 0.201(11) 0.136(10) 0.128(9) 0.036(8) -0.027(8) 0.065(9)

loop_
_atom_type_symbol
_atom_type_description
_atom_type_scat_dispersion_real
_atom_type_scat_dispersion_imag
_atom_type_scat_source
C C 0.0033 0.0016 'International Tables Vol C Tables 4.2.6.8 and 6.1.1.4'
H H 0.0000 0.0000 'International Tables Vol C Tables 4.2.6.8 and 6.1.1.4'
F F 0.0171 0.0103 'International Tables Vol C Tables 4.2.6.8 and 6.1.1.4'
N N 0.0061 0.0033 'International Tables Vol C Tables 4.2.6.8 and 6.1.1.4'
O O 0.0106 0.0060 'International Tables Vol C Tables 4.2.6.8 and 6.1.1.4'
Pd Pd -0.9988 1.0072 'International Tables Vol C Tables 4.2.6.8 and 6.1.1.4'

loop_
_geom_angle_atom_site_label_1
_geom_angle_atom_site_label_2
_geom_angle_atom_site_label_3
_geom_angle
O1 Pd1 O3 179.1(3)
O1 Pd1 C1 87.2(4)
O1 Pd1 C2 93.0(4)
O3 Pd1 C2 87.8(4)
C1 Pd1 O3 92.0(4)
C1 Pd1 C2 177.8(4)
C87 O1 Pd1 122.5(7)
C85 O3 Pd1 119.2(7)
N2 N1 C13 120.7(9)
C1 N1 N2 113.5(8)
C1 N1 C13 125.8(9)
C7 N2 N1 102.8(9)
C1 N3 C23 125.8(9)
C7 N3 C1 108.7(9)
C7 N3 C23 125.2(9)
N5 N4 C25 121.1(8)
C2 N4 N5 113.2(8)
C2 N4 C25 125.6(9)
C8 N5 N4 103.8(9)
C2 N6 C8 106.6(9)
C2 N6 C35 128.7(9)
C8 N6 C35 124.6(9)
N1 C1 Pd1 130.3(7)
N1 C1 N3 102.8(9)
N3 C1 Pd1 126.8(8)
N4 C2 Pd1 128.4(7)
N4 C2 N6 104.6(9)
N6 C2 Pd1 126.9(8)
N2 C7 N3 112.1(9)
N2 C7 H7 123.9
N3 C7 H7 123.9
N5 C8 N6 111.8(10)
N5 C8 H8 124.1
N6 C8 H8 124.1
N1 C13 H13 106.9
N1 C13 C14 109.6(8)
N1 C13 C19 114.0(9)
C14 C13 H13 106.9
C19 C13 H13 106.9
C19 C13 C14 112.1(9)
C13 C14 H14A 108.9
C13 C14 H14B 108.9
H14A C14 H14B 107.7
C15 C14 C13 113.4(10)
C15 C14 H14A 108.9
C15 C14 H14B 108.9
C14 C15 H15 108.0
C14 C15 C16 110.2(11)
C14 C15 C17 112.1(10)
C16 C15 H15 108.0
C17 C15 H15 108.0
C17 C15 C16 110.4(12)
C15 C16 H16A 109.5
C15 C16 H16B 109.5
C15 C16 H16C 109.5
H16A C16 H16B 109.5
H16A C16 H16C 109.5
H16B C16 H16C 109.5
C15 C17 H17A 109.2
C15 C17 H17B 109.2
H17A C17 H17B 107.9
C18 C17 C15 111.9(10)
C18 C17 H17A 109.2
C18 C17 H17B 109.2
C17 C18 H18A 109.6
C17 C18 H18B 109.6
C17 C18 C19 110.1(10)
H18A C18 H18B 108.2
C19 C18 H18A 109.6
C19 C18 H18B 109.6
C13 C19 H19 105.2
C18 C19 C13 111.2(8)
C18 C19 H19 105.2
C20 C19 C13 112.1(9)
C20 C19 C18 116.7(10)
C20 C19 H19 105.2
C19 C20 H20 108.3
C19 C20 C21 113.5(9)
C19 C20 C22 110.1(10)
C21 C20 H20 108.3
C21 C20 C22 108.4(11)
C22 C20 H20 108.3
C20 C21 H21A 109.5
C20 C21 H21B 109.5
C20 C21 H21C 109.5
H21A C21 H21B 109.5
H21A C21 H21C 109.5
H21B C21 H21C 109.5
C20 C22 H22A 109.5
C20 C22 H22B 109.5
C20 C22 H22C 109.5
H22A C22 H22B 109.5
H22A C22 H22C 109.5
H22B C22 H22C 109.5
N3 C23 H23A 109.3
N3 C23 H23B 109.3
H23A C23 H23B 107.9
C24 C23 N3 111.8(9)
C24 C23 H23A 109.3
C24 C23 H23B 109.3
C23 C24 H24A 109.5
C23 C24 H24B 109.5
C23 C24 H24C 109.5
H24A C24 H24B 109.5
H24A C24 H24C 109.5
H24B C24 H24C 109.5
N4 C25 H25 106.8
N4 C25 C26 108.9(8)
N4 C25 C31 115.0(8)
C26 C25 H25 106.8
C26 C25 C31 112.1(9)
C31 C25 H25 106.8
C25 C26 H26A 109.1
C25 C26 H26B 109.1
C25 C26 C27 112.4(9)
H26A C26 H26B 107.8
C27 C26 H26A 109.1
C27 C26 H26B 109.1
C26 C27 H27 108.4
C28 C27 C26 110.9(10)
C28 C27 H27 108.4
C29 C27 C26 110.0(10)
C29 C27 H27 108.4
C29 C27 C28 110.8(10)
C27 C28 H28A 109.5
C27 C28 H28B 109.5
C27 C28 H28C 109.5
H28A C28 H28B 109.5
H28A C28 H28C 109.5
H28B C28 H28C 109.5
C27 C29 H29A 109.4
C27 C29 H29B 109.4
C27 C29 C30 111.2(10)
H29A C29 H29B 108.0
C30 C29 H29A 109.4
C30 C29 H29B 109.4
C29 C30 H30A 108.6
C29 C30 H30B 108.6
H30A C30 H30B 107.6
C31 C30 C29 114.6(10)
C31 C30 H30A 108.6
C31 C30 H30B 108.6
C25 C31 H31 104.8
C30 C31 C25 110.4(9)
C30 C31 H31 104.8
C32 C31 C25 115.5(10)
C32 C31 C30 115.3(10)
C32 C31 H31 104.8
C31 C32 H32 107.0
C31 C32 C33 110.5(10)
C33 C32 H32 107.0
C34 C32 C31 113.4(11)
C34 C32 H32 107.0
C34 C32 C33 111.6(11)
C32 C33 H33A 109.5
C32 C33 H33B 109.5
C32 C33 H33C 109.5
H33A C33 H33B 109.5
H33A C33 H33C 109.5
H33B C33 H33C 109.5
C32 C34 H34A 109.5
C32 C34 H34B 109.5
C32 C34 H34C 109.5
H34A C34 H34B 109.5
H34A C34 H34C 109.5
H34B C34 H34C 109.5
N6 C35 H35A 109.5
N6 C35 H35B 109.5
N6 C35 C36 110.8(9)
H35A C35 H35B 108.1
C36 C35 H35A 109.5
C36 C35 H35B 109.5
C35 C36 H36A 109.5
C35 C36 H36B 109.5
C35 C36 H36C 109.5
H36A C36 H36B 109.5
H36A C36 H36C 109.5
H36B C36 H36C 109.5
O3 C85 C86 111.3(11)
O4 C85 O3 129.8(12)
O4 C85 C86 118.9(12)
F4 C86 C85 117.2(13)
F4 C86 F7 96.1(14)
F6 C86 C85 116.0(13)
F6 C86 F4 110.9(16)
F6 C86 F7 101.8(16)
F7 C86 C85 111.9(15)
O1 C87 C88 112.4(9)
O2 C87 O1 129.9(11)
O2 C87 C88 117.7(10)
F2 C88 C87 113.1(12)
F2 C88 F3 102.0(12)
F3 C88 C87 110.5(10)
F2AA C88 F2 112.1(13)
F2AA C88 C87 115.0(11)
F2AA C88 F3 102.8(14)
O5 Pd2 O7 178.5(3)
O5 Pd2 C3 92.3(4)
O5 Pd2 C4 88.5(3)
O7 Pd2 C3 87.1(4)
C4 Pd2 O7 92.2(3)
C4 Pd2 C3 179.0(5)
C89 O5 Pd2 121.0(7)
C91 O7 Pd2 118.3(7)
N8 N7 C37 119.8(9)
C4 N7 N8 114.7(8)
C4 N7 C37 125.4(9)
C9 N8 N7 102.8(9)
C4 N9 C47 126.3(9)
C9 N9 C4 107.5(9)
C9 N9 C47 126.0(9)
N11 N10 C49 121.3(9)
C3 N10 N11 113.4(9)
C3 N10 C49 125.3(9)
C10 N11 N10 103.3(9)
C3 N12 C59 126.9(10)
C10 N12 C3 108.3(9)
C10 N12 C59 124.9(9)
N10 C3 Pd2 129.1(8)
N10 C3 N12 103.4(9)
N12 C3 Pd2 127.4(8)
N7 C4 Pd2 130.3(7)
N7 C4 N9 102.4(9)
N9 C4 Pd2 127.4(7)
N8 C9 N9 112.6(10)
N8 C9 H9 123.7
N9 C9 H9 123.7
N11 C10 N12 111.6(10)
N11 C10 H10 124.2
N12 C10 H10 124.2
N7 C37 H37 106.9
N7 C37 C38 109.9(9)
N7 C37 C43 114.1(9)
C38 C37 H37 106.9
C38 C37 C43 111.7(10)
C43 C37 H37 106.9
C37 C38 H38A 108.7
C37 C38 H38B 108.7
C37 C38 C39 114.2(11)
H38A C38 H38B 107.6
C39 C38 H38A 108.7
C39 C38 H38B 108.7
C38 C39 H39 108.6
C40 C39 C38 109.8(13)
C40 C39 H39 108.6
C41 C39 C38 109.4(10)
C41 C39 H39 108.6
C41 C39 C40 111.7(14)
C39 C40 H40A 109.5
C39 C40 H40B 109.5
C39 C40 H40C 109.5
H40A C40 H40B 109.5
H40A C40 H40C 109.5
H40B C40 H40C 109.5
C39 C41 H41A 109.0
C39 C41 H41B 109.0
H41A C41 H41B 107.8
C42 C41 C39 112.8(10)
C42 C41 H41A 109.0
C42 C41 H41B 109.0
C41 C42 H42A 109.5
C41 C42 H42B 109.5
C41 C42 C43 110.8(11)
H42A C42 H42B 108.1
C43 C42 H42A 109.5
C43 C42 H42B 109.5
C37 C43 C42 112.1(9)
C37 C43 H43 104.5
C42 C43 H43 104.5
C44 C43 C37 114.5(9)
C44 C43 C42 115.4(11)
C44 C43 H43 104.5
C43 C44 H44 107.2
C43 C44 C46 110.7(10)
C45 C44 C43 114.6(10)
C45 C44 H44 107.2
C45 C44 C46 109.5(11)
C46 C44 H44 107.2
C44 C45 H45A 109.5
C44 C45 H45B 109.5
C44 C45 H45C 109.5
H45A C45 H45B 109.5
H45A C45 H45C 109.5
H45B C45 H45C 109.5
C44 C46 H46A 109.5
C44 C46 H46B 109.5
C44 C46 H46C 109.5
H46A C46 H46B 109.5
H46A C46 H46C 109.5
H46B C46 H46C 109.5
N9 C47 H47A 109.0
N9 C47 H47B 109.0
N9 C47 C48 112.8(9)
H47A C47 H47B 107.8
C48 C47 H47A 109.0
C48 C47 H47B 109.0
C47 C48 H48A 109.5
C47 C48 H48B 109.5
C47 C48 H48C 109.5
H48A C48 H48B 109.5
H48A C48 H48C 109.5
H48B C48 H48C 109.5
N10 C49 H49 107.7
N10 C49 C50 108.6(9)
N10 C49 C55 113.9(10)
C50 C49 H49 107.7
C50 C49 C55 110.9(10)
C55 C49 H49 107.7
C49 C50 H50A 108.7
C49 C50 H50B 108.7
H50A C50 H50B 107.6
C51 C50 C49 114.3(10)
C51 C50 H50A 108.7
C51 C50 H50B 108.7
C50 C51 H51 108.3
C50 C51 C52 110.8(11)
C52 C51 H51 108.3
C53 C51 C50 109.6(10)
C53 C51 H51 108.3
C53 C51 C52 111.5(11)
C51 C52 H52A 109.5
C51 C52 H52B 109.5
C51 C52 H52C 109.5
H52A C52 H52B 109.5
H52A C52 H52C 109.5
H52B C52 H52C 109.5
C51 C53 H53A 109.1
C51 C53 H53B 109.1
C51 C53 C54 112.4(10)
H53A C53 H53B 107.9
C54 C53 H53A 109.1
C54 C53 H53B 109.1
C53 C54 H54A 109.4
C53 C54 H54B 109.4
H54A C54 H54B 108.0
C55 C54 C53 111.1(11)
C55 C54 H54A 109.4
C55 C54 H54B 109.4
C49 C55 C54 113.1(10)
C49 C55 H55 104.8
C54 C55 H55 104.8
C56 C55 C49 117.1(11)
C56 C55 C54 110.7(11)
C56 C55 H55 104.8
C55 C56 H56 107.8
C55 C56 C57 112.7(11)
C55 C56 C58 110.8(12)
C57 C56 H56 107.8
C57 C56 C58 109.7(11)
C58 C56 H56 107.8
C56 C57 H57A 109.5
C56 C57 H57B 109.5
C56 C57 H57C 109.5
H57A C57 H57B 109.5
H57A C57 H57C 109.5
H57B C57 H57C 109.5
C56 C58 H58A 109.5
C56 C58 H58B 109.5
C56 C58 H58C 109.5
H58A C58 H58B 109.5
H58A C58 H58C 109.5
H58B C58 H58C 109.5
N12 C59 H59A 109.2
N12 C59 H59B 109.2
N12 C59 C60 112.0(10)
H59A C59 H59B 107.9
C60 C59 H59A 109.2
C60 C59 H59B 109.2
C59 C60 H60A 109.5
C59 C60 H60B 109.5
C59 C60 H60C 109.5
H60A C60 H60B 109.5
H60A C60 H60C 109.5
H60B C60 H60C 109.5
O5 C89 C90 110.4(10)
O6 C89 O5 130.1(12)
O6 C89 C90 119.5(13)
F10 C90 C89 111.0(11)
F11 C90 F10 102.1(13)
F11 C90 C89 113.4(12)
F12 C90 F10 104.5(13)
F12 C90 F11 109.3(12)
F12 C90 C89 115.3(13)
O7 C91 C92 111.5(10)
O8 C91 O7 130.4(12)
O8 C91 C92 118.1(11)
F9 C92 C91 115.5(11)
F9 C92 F0AA 102.7(13)
F1AA C92 F9 107.8(16)
F1AA C92 C91 112.6(12)
F1AA C92 F0AA 106.3(15)
F0AA C92 C91 111.0(15)
O9 Pd3 O11 178.8(3)
O9 Pd3 C5 92.6(4)
O9 Pd3 C6 88.1(4)
O11 Pd3 C5 86.9(4)
O11 Pd3 C6 92.4(4)
C6 Pd3 C5 179.3(4)
C95 O9 Pd3 122.9(7)
C93 O11 Pd3 119.5(7)
N14 N13 C61 119.9(9)
C6 N13 N14 113.5(9)
C6 N13 C61 126.2(9)
C11 N14 N13 102.5(9)
C6 N15 C71 125.1(9)
C11 N15 C6 108.9(9)
C11 N15 C71 125.9(9)
N17 N16 C73 121.4(9)
C5 N16 N17 111.8(9)
C5 N16 C73 126.8(9)
C12 N17 N16 104.6(9)
C5 N18 C12 107.4(9)
C5 N18 C83 127.1(9)
C12 N18 C83 125.4(9)
N16 C5 Pd3 128.9(8)
N16 C5 N18 105.3(9)
N18 C5 Pd3 125.5(7)
N13 C6 Pd3 129.3(7)
N13 C6 N15 102.7(10)
N15 C6 Pd3 127.8(8)
N14 C11 N15 112.4(9)
N14 C11 H11 123.8
N15 C11 H11 123.8
N17 C12 N18 110.9(10)
N17 C12 H12 124.6
N18 C12 H12 124.6
N13 C61 H61 106.1
N13 C61 C62 110.7(9)
N13 C61 C67 114.3(10)
C62 C61 H61 106.1
C62 C61 C67 112.9(9)
C67 C61 H61 106.1
C61 C62 H62A 108.9
C61 C62 H62B 108.9
H62A C62 H62B 107.7
C63 C62 C61 113.4(11)
C63 C62 H62A 108.9
C63 C62 H62B 108.9
C62 C63 H63 108.7
C62 C63 C64 110.5(13)
C64 C63 H63 108.7
C65 C63 C62 109.6(11)
C65 C63 H63 108.7
C65 C63 C64 110.4(13)
C63 C64 H64A 109.5
C63 C64 H64B 109.5
C63 C64 H64C 109.5
H64A C64 H64B 109.5
H64A C64 H64C 109.5
H64B C64 H64C 109.5
C63 C65 H65A 109.1
C63 C65 H65B 109.1
C63 C65 C66 112.3(10)
H65A C65 H65B 107.9
C66 C65 H65A 109.1
C66 C65 H65B 109.1
C65 C66 H66A 109.0
C65 C66 H66B 109.0
H66A C66 H66B 107.8
C67 C66 C65 112.8(11)
C67 C66 H66A 109.0
C67 C66 H66B 109.0
C61 C67 H67 106.1
C66 C67 C61 111.7(10)
C66 C67 H67 106.1
C66 C67 C68 113.1(11)
C68 C67 C61 113.2(9)
C68 C67 H67 106.1
C67 C68 H68 107.5
C67 C68 C70 110.6(11)
C69 C68 C67 114.6(13)
C69 C68 H68 107.5
C69 C68 C70 109.0(12)
C70 C68 H68 107.5
C68 C69 H69A 109.5
C68 C69 H69B 109.5
C68 C69 H69C 109.5
H69A C69 H69B 109.5
H69A C69 H69C 109.5
H69B C69 H69C 109.5
C68 C70 H70A 109.5
C68 C70 H70B 109.5
C68 C70 H70C 109.5
H70A C70 H70B 109.5
H70A C70 H70C 109.5
H70B C70 H70C 109.5
N15 C71 H71A 108.8
N15 C71 H71B 108.8
N15 C71 C72 113.7(9)
H71A C71 H71B 107.7
C72 C71 H71A 108.8
C72 C71 H71B 108.8
C71 C72 H72A 109.5
C71 C72 H72B 109.5
C71 C72 H72C 109.5
H72A C72 H72B 109.5
H72A C72 H72C 109.5
H72B C72 H72C 109.5
N16 C73 H73 106.4
N16 C73 C74 109.4(9)
N16 C73 C79 115.2(9)
C74 C73 H73 106.4
C79 C73 H73 106.4
C79 C73 C74 112.4(10)
C73 C74 H74A 108.8
C73 C74 H74B 108.8
H74A C74 H74B 107.7
C75 C74 C73 113.6(10)
C75 C74 H74A 108.8
C75 C74 H74B 108.8
C74 C75 H75 107.7
C74 C75 C77 109.8(10)
C76 C75 C74 111.5(12)
C76 C75 H75 107.7
C76 C75 C77 112.2(11)
C77 C75 H75 107.7
C75 C76 H76A 109.5
C75 C76 H76B 109.5
C75 C76 H76C 109.5
H76A C76 H76B 109.5
H76A C76 H76C 109.5
H76B C76 H76C 109.5
C75 C77 H77A 109.3
C75 C77 H77B 109.3
C75 C77 C78 111.4(10)
H77A C77 H77B 108.0
C78 C77 H77A 109.3
C78 C77 H77B 109.3
C77 C78 H78A 108.9
C77 C78 H78B 108.9
H78A C78 H78B 107.7
C79 C78 C77 113.3(11)
C79 C78 H78A 108.9
C79 C78 H78B 108.9
C73 C79 C78 110.4(10)
C73 C79 H79 105.1
C73 C79 C80 116.3(11)
C78 C79 H79 105.1
C80 C79 C78 113.7(11)
C80 C79 H79 105.1
C79 C80 H80 107.4
C79 C80 C81 110.8(11)
C81 C80 H80 107.4
C82 C80 C79 112.4(12)
C82 C80 H80 107.4
C82 C80 C81 111.1(12)
C80 C81 H81A 109.5
C80 C81 H81B 109.5
C80 C81 H81C 109.5
H81A C81 H81B 109.5
H81A C81 H81C 109.5
H81B C81 H81C 109.5
C80 C82 H82A 109.5
C80 C82 H82B 109.5
C80 C82 H82C 109.5
H82A C82 H82B 109.5
H82A C82 H82C 109.5
H82B C82 H82C 109.5
N18 C83 H83A 109.7
N18 C83 H83B 109.7
H83A C83 H83B 108.2
C84 C83 N18 109.9(11)
C84 C83 H83A 109.7
C84 C83 H83B 109.7
C83 C84 H84A 109.5
C83 C84 H84B 109.5
C83 C84 H84C 109.5
H84A C84 H84B 109.5
H84A C84 H84C 109.5
H84B C84 H84C 109.5
O11 C93 C94 111.7(11)
O12 C93 O11 131.6(11)
O12 C93 C94 116.6(11)
F16 C94 C93 113.3(12)
F4AA C94 F16 105.6(16)
F4AA C94 C93 111.7(13)
F3AA C94 F16 104.4(15)
F3AA C94 C93 112.3(15)
F3AA C94 F4AA 109.1(16)
O9 C95 C96 111.3(10)
O10 C95 O9 130.6(12)
O10 C95 C96 118.1(10)
F13 C96 F15 105.0(11)
F13 C96 C95 111.9(10)
F14 C96 F13 109.6(11)
F14 C96 F15 106.0(11)
F14 C96 C95 110.4(11)
F15 C96 C95 113.6(9)

loop_
_geom_bond_atom_site_label_1
_geom_bond_atom_site_label_2
_geom_bond_distance
Pd1 O1 2.019(7)
Pd1 O3 2.038(7)
Pd1 C1 2.021(11)
Pd1 C2 2.044(11)
F2 C88 1.279(16)
O1 C87 1.252(12)
O2 C87 1.215(12)
O3 C85 1.281(13)
O4 C85 1.195(13)
N1 N2 1.389(12)
N1 C1 1.347(13)
N1 C13 1.475(12)
N2 C7 1.294(13)
N3 C1 1.363(12)
N3 C7 1.362(14)
N3 C23 1.495(13)
N4 N5 1.379(12)
N4 C2 1.319(13)
N4 C25 1.505(12)
N5 C8 1.270(13)
N6 C2 1.355(12)
N6 C8 1.390(14)
N6 C35 1.481(12)
C7 H7 0.9500
C8 H8 0.9500
C13 H13 1.0000
C13 C14 1.567(15)
C13 C19 1.544(15)
C14 H14A 0.9900
C14 H14B 0.9900
C14 C15 1.506(18)
C15 H15 1.0000
C15 C16 1.539(15)
C15 C17 1.531(18)
C16 H16A 0.9800
C16 H16B 0.9800
C16 H16C 0.9800
C17 H17A 0.9900
C17 H17B 0.9900
C17 C18 1.519(16)
C18 H18A 0.9900
C18 H18B 0.9900
C18 C19 1.536(15)
C19 H19 1.0000
C19 C20 1.525(15)
C20 H20 1.0000
C20 C21 1.538(15)
C20 C22 1.541(17)
C21 H21A 0.9800
C21 H21B 0.9800
C21 H21C 0.9800
C22 H22A 0.9800
C22 H22B 0.9800
C22 H22C 0.9800
C23 H23A 0.9900
C23 H23B 0.9900
C23 C24 1.483(16)
C24 H24A 0.9800
C24 H24B 0.9800
C24 H24C 0.9800
C25 H25 1.0000
C25 C26 1.533(14)
C25 C31 1.552(15)
C26 H26A 0.9900
C26 H26B 0.9900
C26 C27 1.546(17)
C27 H27 1.0000
C27 C28 1.540(16)
C27 C29 1.529(15)
C28 H28A 0.9800
C28 H28B 0.9800
C28 H28C 0.9800
C29 H29A 0.9900
C29 H29B 0.9900
C29 C30 1.536(15)
C30 H30A 0.9900
C30 H30B 0.9900
C30 C31 1.533(17)
C31 H31 1.0000
C31 C32 1.515(16)
C32 H32 1.0000
C32 C33 1.539(16)
C32 C34 1.496(19)
C33 H33A 0.9800
C33 H33B 0.9800
C33 H33C 0.9800
C34 H34A 0.9800
C34 H34B 0.9800
C34 H34C 0.9800
C35 H35A 0.9900
C35 H35B 0.9900
C35 C36 1.511(17)
C36 H36A 0.9800
C36 H36B 0.9800
C36 H36C 0.9800
C85 C86 1.515(17)
C86 F4 1.260(17)
C86 F6 1.204(16)
C86 F7 1.29(2)
C87 C88 1.556(16)
C88 F3 1.325(16)
C88 F2AA 1.251(15)
Pd2 O5 2.019(7)
Pd2 O7 2.036(7)
Pd2 C3 2.047(11)
Pd2 C4 2.028(10)
F9 C92 1.286(16)
F10 C90 1.344(16)
F11 C90 1.328(16)
F12 C90 1.279(17)
O5 C89 1.260(14)
O6 C89 1.195(13)
O7 C91 1.261(13)
O8 C91 1.199(13)
N7 N8 1.372(12)
N7 C4 1.334(13)
N7 C37 1.488(12)
N8 C9 1.286(14)
N9 C4 1.382(12)
N9 C9 1.365(14)
N9 C47 1.460(12)
N10 N11 1.378(12)
N10 C3 1.325(14)
N10 C49 1.516(13)
N11 C10 1.298(14)
N12 C3 1.370(13)
N12 C10 1.350(14)
N12 C59 1.487(13)
C9 H9 0.9500
C10 H10 0.9500
C37 H37 1.0000
C37 C38 1.532(15)
C37 C43 1.541(15)
C38 H38A 0.9900
C38 H38B 0.9900
C38 C39 1.546(19)
C39 H39 1.0000
C39 C40 1.538(18)
C39 C41 1.532(19)
C40 H40A 0.9800
C40 H40B 0.9800
C40 H40C 0.9800
C41 H41A 0.9900
C41 H41B 0.9900
C41 C42 1.512(18)
C42 H42A 0.9900
C42 H42B 0.9900
C42 C43 1.548(16)
C43 H43 1.0000
C43 C44 1.521(15)
C44 H44 1.0000
C44 C45 1.517(16)
C44 C46 1.530(16)
C45 H45A 0.9800
C45 H45B 0.9800
C45 H45C 0.9800
C46 H46A 0.9800
C46 H46B 0.9800
C46 H46C 0.9800
C47 H47A 0.9900
C47 H47B 0.9900
C47 C48 1.514(17)
C48 H48A 0.9800
C48 H48B 0.9800
C48 H48C 0.9800
C49 H49 1.0000
C49 C50 1.530(15)
C49 C55 1.534(16)
C50 H50A 0.9900
C50 H50B 0.9900
C50 C51 1.526(17)
C51 H51 1.0000
C51 C52 1.534(16)
C51 C53 1.513(16)
C52 H52A 0.9800
C52 H52B 0.9800
C52 H52C 0.9800
C53 H53A 0.9900
C53 H53B 0.9900
C53 C54 1.546(16)
C54 H54A 0.9900
C54 H54B 0.9900
C54 C55 1.543(17)
C55 H55 1.0000
C55 C56 1.516(17)
C56 H56 1.0000
C56 C57 1.522(17)
C56 C58 1.60(2)
C57 H57A 0.9800
C57 H57B 0.9800
C57 H57C 0.9800
C58 H58A 0.9800
C58 H58B 0.9800
C58 H58C 0.9800
C59 H59A 0.9900
C59 H59B 0.9900
C59 C60 1.513(18)
C60 H60A 0.9800
C60 H60B 0.9800
C60 H60C 0.9800
C89 C90 1.538(18)
C91 C92 1.542(18)
C92 F1AA 1.244(16)
C92 F0AA 1.296(19)
Pd3 O9 2.021(7)
Pd3 O11 2.024(8)
Pd3 C5 2.032(11)
Pd3 C6 2.031(12)
F13 C96 1.321(14)
F14 C96 1.318(15)
F15 C96 1.323(14)
F16 C94 1.303(17)
O9 C95 1.259(12)
O10 C95 1.214(13)
O11 C93 1.278(13)
O12 C93 1.198(13)
N13 N14 1.392(12)
N13 C6 1.342(14)
N13 C61 1.458(13)
N14 C11 1.301(14)
N15 C6 1.371(13)
N15 C11 1.347(14)
N15 C71 1.475(13)
N16 N17 1.393(12)
N16 C5 1.326(13)
N16 C73 1.484(13)
N17 C12 1.284(14)
N18 C5 1.354(13)
N18 C12 1.387(15)
N18 C83 1.498(14)
C11 H11 0.9500
C12 H12 0.9500
C61 H61 1.0000
C61 C62 1.522(16)
C61 C67 1.555(16)
C62 H62A 0.9900
C62 H62B 0.9900
C62 C63 1.521(18)
C63 H63 1.0000
C63 C64 1.546(18)
C63 C65 1.51(2)
C64 H64A 0.9800
C64 H64B 0.9800
C64 H64C 0.9800
C65 H65A 0.9900
C65 H65B 0.9900
C65 C66 1.541(19)
C66 H66A 0.9900
C66 H66B 0.9900
C66 C67 1.523(16)
C67 H67 1.0000
C67 C68 1.530(17)
C68 H68 1.0000
C68 C69 1.464(19)
C68 C70 1.570(19)
C69 H69A 0.9800
C69 H69B 0.9800
C69 H69C 0.9800
C70 H70A 0.9800
C70 H70B 0.9800
C70 H70C 0.9800
C71 H71A 0.9900
C71 H71B 0.9900
C71 C72 1.491(17)
C72 H72A 0.9800
C72 H72B 0.9800
C72 H72C 0.9800
C73 H73 1.0000
C73 C74 1.538(15)
C73 C79 1.523(16)
C74 H74A 0.9900
C74 H74B 0.9900
C74 C75 1.528(18)
C75 H75 1.0000
C75 C76 1.514(17)
C75 C77 1.535(16)
C76 H76A 0.9800
C76 H76B 0.9800
C76 H76C 0.9800
C77 H77A 0.9900
C77 H77B 0.9900
C77 C78 1.564(16)
C78 H78A 0.9900
C78 H78B 0.9900
C78 C79 1.538(18)
C79 H79 1.0000
C79 C80 1.534(18)
C80 H80 1.0000
C80 C81 1.536(18)
C80 C82 1.51(2)
C81 H81A 0.9800
C81 H81B 0.9800
C81 H81C 0.9800
C82 H82A 0.9800
C82 H82B 0.9800
C82 H82C 0.9800
C83 H83A 0.9900
C83 H83B 0.9900
C83 C84 1.482(16)
C84 H84A 0.9800
C84 H84B 0.9800
C84 H84C 0.9800
C93 C94 1.564(18)
C94 F4AA 1.264(17)
C94 F3AA 1.251(19)
C95 C96 1.565(17)

loop_
_geom_torsion_atom_site_label_1
_geom_torsion_atom_site_label_2
_geom_torsion_atom_site_label_3
_geom_torsion_atom_site_label_4
_geom_torsion
Pd1 O1 C87 O2 8.0(19)
Pd1 O1 C87 C88 -169.9(8)
Pd1 O3 C85 O4 0.5(18)
Pd1 O3 C85 C86 179.7(9)
O1 C87 C88 F2 -54.2(15)
O1 C87 C88 F3 59.5(16)
O1 C87 C88 F2AA 175.3(13)
O2 C87 C88 F2 127.6(14)
O2 C87 C88 F3 -118.7(14)
O2 C87 C88 F2AA -2.8(19)
O3 C85 C86 F4 43(2)
O3 C85 C86 F6 177.3(16)
O3 C85 C86 F7 -66.4(18)
O4 C85 C86 F4 -137.6(16)
O4 C85 C86 F6 -3(2)
O4 C85 C86 F7 112.9(17)
N1 N2 C7 N3 -0.7(12)
N1 C13 C14 C15 -79.5(13)
N1 C13 C19 C18 73.6(11)
N1 C13 C19 C20 -59.1(12)
N2 N1 C1 Pd1 177.2(8)
N2 N1 C1 N3 -0.4(12)
N2 N1 C13 C14 56.9(13)
N2 N1 C13 C19 -69.6(12)
N4 N5 C8 N6 0.4(13)
N4 C25 C26 C27 -73.3(11)
N4 C25 C31 C30 74.3(12)
N4 C25 C31 C32 -58.7(14)
N5 N4 C2 Pd1 -176.3(8)
N5 N4 C2 N6 0.6(12)
N5 N4 C25 C26 113.1(10)
N5 N4 C25 C31 -13.7(14)
C1 N1 N2 C7 0.7(12)
C1 N1 C13 C14 -123.1(11)
C1 N1 C13 C19 110.4(12)
C1 N3 C7 N2 0.5(13)
C1 N3 C23 C24 92.6(13)
C2 N4 N5 C8 -0.6(13)
C2 N4 C25 C26 -63.4(14)
C2 N4 C25 C31 169.8(10)
C2 N6 C8 N5 -0.1(14)
C2 N6 C35 C36 -75.3(14)
C7 N3 C1 Pd1 -177.8(8)
C7 N3 C1 N1 -0.1(11)
C7 N3 C23 C24 -81.1(14)
C8 N6 C2 Pd1 176.6(8)
C8 N6 C2 N4 -0.3(12)
C8 N6 C35 C36 106.1(13)
C13 N1 N2 C7 -179.3(10)
C13 N1 C1 Pd1 -2.8(16)
C13 N1 C1 N3 179.6(9)
C13 C14 C15 C16 -172.7(10)
C13 C14 C15 C17 -49.4(13)
C13 C19 C20 C21 88.6(12)
C13 C19 C20 C22 -149.7(11)
C14 C13 C19 C18 -51.6(12)
C14 C13 C19 C20 175.7(9)
C14 C15 C17 C18 55.5(13)
C15 C17 C18 C19 -59.2(13)
C16 C15 C17 C18 178.7(10)
C17 C18 C19 C13 57.3(12)
C17 C18 C19 C20 -172.4(9)
C18 C19 C20 C21 -41.3(14)
C18 C19 C20 C22 80.4(13)
C19 C13 C14 C15 48.1(13)
C23 N3 C1 Pd1 7.6(15)
C23 N3 C1 N1 -174.6(9)
C23 N3 C7 N2 175.1(10)
C25 N4 N5 C8 -177.5(10)
C25 N4 C2 Pd1 0.5(16)
C25 N4 C2 N6 177.3(9)
C25 C26 C27 C28 -179.5(10)
C25 C26 C27 C29 -56.6(12)
C25 C31 C32 C33 -171.1(11)
C25 C31 C32 C34 -44.9(15)
C26 C25 C31 C30 -50.9(12)
C26 C25 C31 C32 176.2(10)
C26 C27 C29 C30 54.9(13)
C27 C29 C30 C31 -54.3(14)
C28 C27 C29 C30 177.9(11)
C29 C30 C31 C25 51.2(13)
C29 C30 C31 C32 -175.7(10)
C30 C31 C32 C33 58.2(14)
C30 C31 C32 C34 -175.6(11)
C31 C25 C26 C27 55.1(12)
C35 N6 C2 Pd1 -2.3(17)
C35 N6 C2 N4 -179.2(10)
C35 N6 C8 N5 178.8(10)
Pd2 O5 C89 O6 8(2)
Pd2 O5 C89 C90 -169.8(8)
Pd2 O7 C91 O8 -5.5(19)
Pd2 O7 C91 C92 175.1(9)
O5 C89 C90 F10 62.9(16)
O5 C89 C90 F11 177.2(11)
O5 C89 C90 F12 -55.7(16)
O6 C89 C90 F10 -115.4(15)
O6 C89 C90 F11 -1(2)
O6 C89 C90 F12 126.0(16)
O7 C91 C92 F9 32.0(19)
O7 C91 C92 F1AA 156.5(15)
O7 C91 C92 F0AA -84.5(16)
O8 C91 C92 F9 -147.5(14)
O8 C91 C92 F1AA -23(2)
O8 C91 C92 F0AA 96.0(17)
N7 N8 C9 N9 0.0(12)
N7 C37 C38 C39 -77.2(13)
N7 C37 C43 C42 75.1(12)
N7 C37 C43 C44 -58.8(13)
N8 N7 C4 Pd2 -179.4(7)
N8 N7 C4 N9 0.1(12)
N8 N7 C37 C38 62.6(13)
N8 N7 C37 C43 -63.8(12)
N10 N11 C10 N12 0.0(13)
N10 C49 C50 C51 -73.2(12)
N10 C49 C55 C54 73.0(13)
N10 C49 C55 C56 -57.7(15)
N11 N10 C3 Pd2 -176.2(8)
N11 N10 C3 N12 -0.1(12)
N11 N10 C49 C50 115.2(11)
N11 N10 C49 C55 -8.9(15)
C3 N10 N11 C10 0.1(13)
C3 N10 C49 C50 -65.4(14)
C3 N10 C49 C55 170.5(11)
C3 N12 C10 N11 0.0(13)
C3 N12 C59 C60 -65.6(14)
C4 N7 N8 C9 -0.1(12)
C4 N7 C37 C38 -114.7(12)
C4 N7 C37 C43 118.9(11)
C4 N9 C9 N8 0.1(13)
C4 N9 C47 C48 89.7(13)
C9 N9 C4 Pd2 179.4(8)
C9 N9 C4 N7 -0.1(11)
C9 N9 C47 C48 -84.4(14)
C10 N12 C3 Pd2 176.2(8)
C10 N12 C3 N10 0.1(12)
C10 N12 C59 C60 113.3(13)
C37 N7 N8 C9 -177.6(10)
C37 N7 C4 Pd2 -2.0(16)
C37 N7 C4 N9 177.5(9)
C37 C38 C39 C40 -175.3(12)
C37 C38 C39 C41 -52.4(14)
C37 C43 C44 C45 83.1(14)
C37 C43 C44 C46 -152.4(11)
C38 C37 C43 C42 -50.4(13)
C38 C37 C43 C44 175.8(10)
C38 C39 C41 C42 56.1(14)
C39 C41 C42 C43 -57.9(13)
C40 C39 C41 C42 177.9(13)
C41 C42 C43 C37 54.2(12)
C41 C42 C43 C44 -172.4(10)
C42 C43 C44 C45 -49.2(14)
C42 C43 C44 C46 75.3(13)
C43 C37 C38 C39 50.5(14)
C47 N9 C4 Pd2 4.5(15)
C47 N9 C4 N7 -175.1(10)
C47 N9 C9 N8 175.0(10)
C49 N10 N11 C10 179.6(10)
C49 N10 C3 Pd2 4.4(17)
C49 N10 C3 N12 -179.6(9)
C49 C50 C51 C52 -179.1(10)
C49 C50 C51 C53 -55.7(13)
C49 C55 C56 C57 -162.2(11)
C49 C55 C56 C58 -38.9(16)
C50 C49 C55 C54 -49.9(14)
C50 C49 C55 C56 179.4(11)
C50 C51 C53 C54 56.1(14)
C51 C53 C54 C55 -54.9(14)
C52 C51 C53 C54 179.1(12)
C53 C54 C55 C49 51.4(14)
C53 C54 C55 C56 -174.8(10)
C54 C55 C56 C57 66.0(15)
C54 C55 C56 C58 -170.7(11)
C55 C49 C50 C51 52.7(13)
C59 N12 C3 Pd2 -4.8(16)
C59 N12 C3 N10 179.1(10)
C59 N12 C10 N11 -179.1(10)
Pd3 O9 C95 O10 6.4(18)
Pd3 O9 C95 C96 -173.2(7)
Pd3 O11 C93 O12 -3.4(17)
Pd3 O11 C93 C94 174.2(8)
O9 C95 C96 F13 153.6(11)
O9 C95 C96 F14 -84.0(12)
O9 C95 C96 F15 34.9(14)
O10 C95 C96 F13 -26.1(16)
O10 C95 C96 F14 96.3(14)
O10 C95 C96 F15 -144.8(12)
O11 C93 C94 F16 34.9(18)
O11 C93 C94 F4AA 154.0(14)
O11 C93 C94 F3AA -83.1(17)
O12 C93 C94 F16 -147.1(14)
O12 C93 C94 F4AA -28(2)
O12 C93 C94 F3AA 94.9(17)
N13 N14 C11 N15 1.0(12)
N13 C61 C62 C63 -77.5(14)
N13 C61 C67 C66 79.9(12)
N13 C61 C67 C68 -49.1(13)
N14 N13 C6 Pd3 176.6(8)
N14 N13 C6 N15 2.1(12)
N14 N13 C61 C62 67.7(14)
N14 N13 C61 C67 -61.1(13)
N16 N17 C12 N18 -0.1(14)
N16 C73 C74 C75 -74.1(12)
N16 C73 C79 C78 74.1(13)
N16 C73 C79 C80 -57.4(14)
N17 N16 C5 Pd3 -173.4(8)
N17 N16 C5 N18 1.1(13)
N17 N16 C73 C74 116.2(11)
N17 N16 C73 C79 -11.5(15)
C5 N16 N17 C12 -0.6(14)
C5 N16 C73 C74 -66.3(15)
C5 N16 C73 C79 166.0(11)
C5 N18 C12 N17 0.8(15)
C5 N18 C83 C84 107.2(14)
C6 N13 N14 C11 -2.0(12)
C6 N13 C61 C62 -105.2(13)
C6 N13 C61 C67 126.1(11)
C6 N15 C11 N14 0.3(13)
C6 N15 C71 C72 84.9(13)
C11 N15 C6 Pd3 -176.0(8)
C11 N15 C6 N13 -1.4(11)
C11 N15 C71 C72 -89.4(14)
C12 N18 C5 Pd3 173.6(9)
C12 N18 C5 N16 -1.1(13)
C12 N18 C83 C84 -76.5(14)
C61 N13 N14 C11 -175.7(10)
C61 N13 C6 Pd3 -10.1(16)
C61 N13 C6 N15 175.4(10)
C61 C62 C63 C64 -177.7(12)
C61 C62 C63 C65 -55.7(14)
C61 C67 C68 C69 -57.1(14)
C61 C67 C68 C70 179.2(11)
C62 C61 C67 C66 -47.7(13)
C62 C61 C67 C68 -176.8(11)
C62 C63 C65 C66 56.4(15)
C63 C65 C66 C67 -54.7(14)
C64 C63 C65 C66 178.5(12)
C65 C66 C67 C61 49.0(13)
C65 C66 C67 C68 178.0(10)
C66 C67 C68 C69 174.6(11)
C66 C67 C68 C70 50.9(15)
C67 C61 C62 C63 52.0(14)
C71 N15 C6 Pd3 8.8(15)
C71 N15 C6 N13 -176.6(9)
C71 N15 C11 N14 175.4(10)
C73 N16 N17 C12 177.3(11)
C73 N16 C5 Pd3 8.9(18)
C73 N16 C5 N18 -176.7(10)
C73 C74 C75 C76 -179.9(11)
C73 C74 C75 C77 -54.9(14)
C73 C79 C80 C81 -166.5(11)
C73 C79 C80 C82 -41.5(15)
C74 C73 C79 C78 -52.1(13)
C74 C73 C79 C80 176.4(10)
C74 C75 C77 C78 53.6(15)
C75 C77 C78 C79 -54.3(14)
C76 C75 C77 C78 178.2(12)
C77 C78 C79 C73 52.5(13)
C77 C78 C79 C80 -174.7(10)
C78 C79 C80 C81 63.5(14)
C78 C79 C80 C82 -171.5(10)
C79 C73 C74 C75 55.1(13)
C83 N18 C5 Pd3 -9.6(17)
C83 N18 C5 N16 175.7(10)
C83 N18 C12 N17 -176.1(11)
